data_8105911
loop_
_publ_author_name
'Xu, Dongming'
'Zheng, Chunhong'
'Pu, Shouzhi'

_publ_section_title
;
 Crystal structure and photochromic properties of
 1-(2-methyl-5-phenyl-3-thienyl)-2-{2-methyl-5-[4-(9-fluorenone
 hydrazone)-phenyl]-3-thienyl}perfluorocyclopentene, C41H26F6N2S2
;
_journal_issue 5
_journal_name_full 'Zeitschrift f\"ur Kristallographie - New Crystal Structures'
_journal_page_first 979
_journal_page_last 981
_journal_paper_doi 10.1515/ncrs-2019-0197
_journal_volume 234
_journal_year 2019
_chemical_formula_sum 'C41 H26 F6 N2 S2'
_chemical_formula_weight 724.76
_space_group_crystal_system triclinic
_space_group_IT_number 2
_space_group_name_Hall '-P 1'
_space_group_name_H-M_alt 'P -1'
_atom_sites_solution_hydrogens geom
_cell_angle_alpha 84.9140(10)
_cell_angle_beta 66.8600(10)
_cell_angle_gamma 82.5430(10)
_cell_formula_units_Z 2
_cell_length_a 11.7525(12)
_cell_length_b 12.2430(12)
_cell_length_c 13.4210(13)
_cell_measurement_reflns_used 4297
_cell_measurement_temperature 296(2)
_cell_measurement_theta_max 25.23
_cell_measurement_theta_min 2.31
_cell_volume 1759.2(3)
_computing_cell_refinement 'Bruker SMART'
_computing_data_collection 'Bruker SMART'
_computing_data_reduction 'Bruker SAINT'
_computing_molecular_graphics 'Bruker SHELXTL'
_computing_publication_material 'Bruker SHELXTL'
_computing_structure_refinement 'SHELXL-2016/6 (Sheldrick, 2016)'
_computing_structure_solution 'Bruker SHELXTL'
_diffrn_ambient_temperature 296(2)
_diffrn_measured_fraction_theta_full 0.996
_diffrn_measured_fraction_theta_max 0.993
_diffrn_measurement_device_type 'CCD area detector'
_diffrn_measurement_method 'phi and omega scans'
_diffrn_radiation_type MoK\a
_diffrn_radiation_wavelength 0.71073
_diffrn_reflns_av_R_equivalents 0.0177
_diffrn_reflns_av_unetI/netI 0.0299
_diffrn_reflns_Laue_measured_fraction_full 0.996
_diffrn_reflns_Laue_measured_fraction_max 0.993
_diffrn_reflns_limit_h_max 14
_diffrn_reflns_limit_h_min -14
_diffrn_reflns_limit_k_max 15
_diffrn_reflns_limit_k_min -15
_diffrn_reflns_limit_l_max 16
_diffrn_reflns_limit_l_min -16
_diffrn_reflns_number 13427
_diffrn_reflns_point_group_measured_fraction_full 0.996
_diffrn_reflns_point_group_measured_fraction_max 0.993
_diffrn_reflns_theta_full 25.242
_diffrn_reflns_theta_max 25.997
_diffrn_reflns_theta_min 2.306
_exptl_absorpt_coefficient_mu 0.216
_exptl_absorpt_correction_type none
_exptl_crystal_colour colorless
_exptl_crystal_density_diffrn 1.368
_exptl_crystal_description block
_exptl_crystal_F_000 744
_exptl_crystal_size_max 0.200
_exptl_crystal_size_mid 0.180
_exptl_crystal_size_min 0.160
_refine_diff_density_max 0.703
_refine_diff_density_min -0.589
_refine_diff_density_rms 0.048
_refine_ls_extinction_coef .
_refine_ls_extinction_method none
_refine_ls_goodness_of_fit_ref 1.032
_refine_ls_hydrogen_treatment constr
_refine_ls_matrix_type full
_refine_ls_number_parameters 499
_refine_ls_number_reflns 6871
_refine_ls_number_restraints 531
_refine_ls_restrained_S_all 1.862
_refine_ls_R_factor_all 0.0889
_refine_ls_R_factor_gt 0.0623
_refine_ls_shift/su_max 0.000
_refine_ls_shift/su_mean 0.000
_refine_ls_structure_factor_coef Fsqd
_refine_ls_weighting_details 'w=1/[\s^2^(Fo^2^)+(0.0839P)^2^+1.2022P] where P=(Fo^2^+2Fc^2^)/3'
_refine_ls_weighting_scheme calc
_refine_ls_wR_factor_gt 0.1634
_refine_ls_wR_factor_ref 0.1847
_reflns_Friedel_coverage 0.000
_reflns_Friedel_fraction_full .
_reflns_Friedel_fraction_max .
_reflns_number_gt 4801
_reflns_number_total 6871
_reflns_threshold_expression 'I > 2\s(I)'
_cod_data_source_file suppl_ncrs-2019-0197_suppl.cif
_cod_data_source_block 1
_cod_database_code 8105911
_shelx_space_group_comment
; 
The symmetry employed for this shelxl refinement is uniquely defined 
by the following loop, which should always be used as a source of 
symmetry information in preference to the above space-group names. 
They are only intended as comments. 
;
_shelx_estimated_absorpt_t_min 0.958
_shelx_estimated_absorpt_t_max 0.966

loop_
_space_group_symop_operation_xyz
'x, y, z'
'-x, -y, -z'

loop_
_atom_site_label
_atom_site_type_symbol
_atom_site_fract_x
_atom_site_fract_y
_atom_site_fract_z
_atom_site_U_iso_or_equiv
_atom_site_adp_type
_atom_site_occupancy
_atom_site_site_symmetry_order
_atom_site_calc_flag
_atom_site_refinement_flags_posn
_atom_site_refinement_flags_adp
_atom_site_refinement_flags_occupancy
_atom_site_disorder_assembly
_atom_site_disorder_group
C1 C 1.3807(6) -0.0203(7) 0.1505(5) 0.135(2) Uani 1 1 d . U . . .
H1B H 1.4534 -0.0471 0.1605 0.162 Uiso 1 1 calc R U . . .
C2 C 1.3691(5) 0.0829(6) 0.1083(6) 0.142(2) Uani 1 1 d . U . . .
H2B H 1.4340 0.1268 0.0890 0.171 Uiso 1 1 calc R U . . .
C3 C 1.2606(4) 0.1240(4) 0.0935(5) 0.1101(16) Uani 1 1 d . U . . .
H3A H 1.2543 0.1947 0.0631 0.132 Uiso 1 1 calc R U . . .
C4 C 1.1623(4) 0.0614(4) 0.1232(3) 0.0798(10) Uani 1 1 d . U . . .
C5 C 1.1766(5) -0.0449(5) 0.1653(4) 0.1108(16) Uani 1 1 d . U . . .
H5A H 1.1121 -0.0893 0.1850 0.133 Uiso 1 1 calc R U . . .
C6 C 1.2861(6) -0.0855(6) 0.1784(5) 0.138(2) Uani 1 1 d . U . . .
H6A H 1.2949 -0.1570 0.2061 0.166 Uiso 1 1 calc R U . . .
C7 C 1.0477(3) 0.1048(3) 0.1067(3) 0.0665(9) Uani 1 1 d . U . . .
C8 C 1.0226(3) 0.2031(3) 0.0601(3) 0.0601(8) Uani 1 1 d . U . . .
H8A H 1.0803 0.2542 0.0298 0.072 Uiso 1 1 calc R U . . .
C9 C 0.8993(3) 0.2205(3) 0.0621(2) 0.0527(7) Uani 1 1 d . U . . .
C10 C 0.8332(3) 0.1318(3) 0.1073(3) 0.0602(8) Uani 1 1 d . U . . .
C11 C 0.7036(3) 0.1155(3) 0.1207(3) 0.0749(10) Uani 1 1 d . U . . .
H11A H 0.6460 0.1396 0.1906 0.112 Uiso 1 1 calc R U . . .
H11B H 0.6985 0.0388 0.1152 0.112 Uiso 1 1 calc R U . . .
H11C H 0.6835 0.1577 0.0650 0.112 Uiso 1 1 calc R U . . .
C12 C 0.8487(2) 0.3216(3) 0.0209(2) 0.0500(7) Uani 1 1 d . U . . .
C13 C 0.9178(3) 0.3676(2) -0.0920(2) 0.0648(8) Uani 1 1 d D U . . .
C16 C 0.7406(2) 0.3846(2) 0.0714(2) 0.0507(7) Uani 1 1 d D U . . .
C17 C 0.6524(2) 0.3755(3) 0.1841(2) 0.0498(7) Uani 1 1 d . U . . .
C18 C 0.6862(2) 0.3655(3) 0.2714(2) 0.0529(7) Uani 1 1 d . U . . .
C19 C 0.8118(3) 0.3650(3) 0.2756(3) 0.0702(10) Uani 1 1 d . U . . .
H19A H 0.8472 0.2903 0.2792 0.105 Uiso 1 1 calc R U . . .
H19B H 0.8036 0.4019 0.3386 0.105 Uiso 1 1 calc R U . . .
H19C H 0.8651 0.4025 0.2117 0.105 Uiso 1 1 calc R U . . .
C20 C 0.5214(2) 0.3768(3) 0.2147(2) 0.0517(7) Uani 1 1 d . U . . .
H20A H 0.4835 0.3844 0.1650 0.062 Uiso 1 1 calc R U . . .
C21 C 0.4570(2) 0.3659(3) 0.3239(2) 0.0508(7) Uani 1 1 d . U . . .
C22 C 0.3226(2) 0.3624(2) 0.3845(2) 0.0491(7) Uani 1 1 d . U . . .
C23 C 0.2508(3) 0.3256(3) 0.3362(2) 0.0593(8) Uani 1 1 d . U . . .
H23A H 0.2884 0.3026 0.2653 0.071 Uiso 1 1 calc R U . . .
C24 C 0.1243(3) 0.3224(3) 0.3915(2) 0.0570(8) Uani 1 1 d . U . . .
H24A H 0.0776 0.2978 0.3575 0.068 Uiso 1 1 calc R U . . .
C25 C 0.0662(2) 0.3558(2) 0.4978(2) 0.0503(7) Uani 1 1 d . U . . .
C26 C 0.1381(3) 0.3911(3) 0.5468(2) 0.0587(8) Uani 1 1 d . U . . .
H26A H 0.1006 0.4129 0.6181 0.070 Uiso 1 1 calc R U . . .
C27 C 0.2648(3) 0.3944(3) 0.4914(2) 0.0574(8) Uani 1 1 d . U . . .
H27A H 0.3117 0.4181 0.5257 0.069 Uiso 1 1 calc R U . . .
C28 C -0.0685(3) 0.3555(3) 0.5576(3) 0.0567(7) Uani 1 1 d . U . . .
H28A H -0.1055 0.3853 0.6258 0.068 Uiso 1 1 calc R U . . .
C29 C -0.3191(3) 0.2439(3) 0.5882(2) 0.0522(7) Uani 1 1 d . U . . .
C30 C -0.2758(3) 0.1332(3) 0.5428(2) 0.0554(7) Uani 1 1 d . U . . .
C31 C -0.1574(3) 0.0835(3) 0.4830(3) 0.0705(9) Uani 1 1 d . U . . .
H31A H -0.0881 0.1223 0.4621 0.085 Uiso 1 1 calc R U . . .
C32 C -0.1454(4) -0.0253(3) 0.4554(3) 0.0824(11) Uani 1 1 d . U . . .
H32A H -0.0672 -0.0595 0.4149 0.099 Uiso 1 1 calc R U . . .
C33 C -0.2481(4) -0.0832(3) 0.4873(4) 0.0879(12) Uani 1 1 d . U . . .
H33A H -0.2378 -0.1561 0.4682 0.106 Uiso 1 1 calc R U . . .
C34 C -0.3659(4) -0.0348(3) 0.5470(3) 0.0779(10) Uani 1 1 d . U . . .
H34A H -0.4347 -0.0743 0.5680 0.093 Uiso 1 1 calc R U . . .
C35 C -0.3793(3) 0.0733(3) 0.5748(3) 0.0584(7) Uani 1 1 d . U . . .
C36 C -0.4553(3) 0.2462(3) 0.6483(2) 0.0525(7) Uani 1 1 d . U . . .
C37 C -0.5410(3) 0.3293(3) 0.7046(3) 0.0678(9) Uani 1 1 d . U . . .
H37A H -0.5166 0.3969 0.7106 0.081 Uiso 1 1 calc R U . . .
C38 C -0.6653(3) 0.3090(3) 0.7524(3) 0.0793(11) Uani 1 1 d . U . . .
H38A H -0.7249 0.3641 0.7907 0.095 Uiso 1 1 calc R U . . .
C39 C -0.7012(3) 0.2102(4) 0.7440(3) 0.0802(11) Uani 1 1 d . U . . .
H39A H -0.7849 0.1990 0.7767 0.096 Uiso 1 1 calc R U . . .
C40 C -0.6159(3) 0.1259(3) 0.6878(3) 0.0711(9) Uani 1 1 d . U . . .
H40A H -0.6413 0.0585 0.6826 0.085 Uiso 1 1 calc R U . . .
C41 C -0.4915(3) 0.1444(3) 0.6394(2) 0.0555(7) Uani 1 1 d . U . . .
F1 F 0.9481(3) 0.2943(2) -0.16745(18) 0.1292(11) Uani 1 1 d . U . . .
F2 F 1.02426(18) 0.4042(2) -0.1025(2) 0.1152(10) Uani 1 1 d . U . . .
C14 C 0.8335(3) 0.4621(3) -0.1087(2) 0.0774(10) Uani 1 1 d D U . . .
F3 F 0.7804(4) 0.4246(6) -0.1753(3) 0.135(2) Uani 0.625(7) 1 d D U P A 1
F4 F 0.8827(4) 0.5499(4) -0.1656(5) 0.129(2) Uani 0.625(7) 1 d D U P A 1
F3' F 0.8346(8) 0.4872(6) -0.2057(3) 0.102(3) Uani 0.375(7) 1 d D U P A 2
F4' F 0.8757(6) 0.5569(3) -0.0870(7) 0.100(3) Uani 0.375(7) 1 d D U P A 2
C15 C 0.7232(2) 0.4724(2) -0.0060(2) 0.0771(10) Uani 1 1 d D U . . .
F5 F 0.6291(3) 0.4480(6) -0.0359(4) 0.138(3) Uani 0.625(7) 1 d D U P A 1
F6 F 0.6714(9) 0.5745(3) 0.0404(4) 0.175(4) Uani 0.625(7) 1 d D U P A 1
F5' F 0.6092(3) 0.5095(6) 0.0035(5) 0.099(3) Uani 0.375(7) 1 d D U P A 2
F6' F 0.7602(7) 0.5695(3) 0.0182(5) 0.087(2) Uani 0.375(7) 1 d D U P A 2
N1 N -0.1351(2) 0.3160(2) 0.5190(2) 0.0611(7) Uani 1 1 d . U . . .
N2 N -0.2625(2) 0.3283(2) 0.5838(2) 0.0603(7) Uani 1 1 d . U . . .
S1 S 0.92119(9) 0.03005(8) 0.14942(8) 0.0762(3) Uani 1 1 d . U . . .
S2 S 0.55772(7) 0.35658(8) 0.39017(6) 0.0608(3) Uani 1 1 d . U . . .

loop_
_atom_site_aniso_label
_atom_site_aniso_U_11
_atom_site_aniso_U_22
_atom_site_aniso_U_33
_atom_site_aniso_U_23
_atom_site_aniso_U_13
_atom_site_aniso_U_12
C1 0.098(4) 0.202(6) 0.108(4) -0.015(4) -0.059(3) 0.043(4)
C2 0.090(3) 0.178(6) 0.177(6) -0.025(4) -0.079(4) 0.021(3)
C3 0.081(3) 0.113(3) 0.153(5) -0.015(3) -0.067(3) 0.011(2)
C4 0.073(2) 0.100(3) 0.066(2) -0.014(2) -0.0318(18) 0.0191(19)
C5 0.098(3) 0.133(4) 0.093(3) 0.021(3) -0.044(3) 0.020(3)
C6 0.123(4) 0.179(5) 0.102(4) 0.022(4) -0.057(3) 0.044(4)
C7 0.0621(19) 0.077(2) 0.0582(19) -0.0066(16) -0.0241(15) 0.0060(16)
C8 0.0453(15) 0.071(2) 0.0585(18) -0.0022(15) -0.0145(13) -0.0044(14)
C9 0.0418(14) 0.0634(17) 0.0453(15) -0.0015(13) -0.0089(12) -0.0058(12)
C10 0.0555(17) 0.0646(19) 0.0523(17) 0.0033(14) -0.0125(14) -0.0093(14)
C11 0.064(2) 0.078(2) 0.080(2) 0.0103(19) -0.0213(18) -0.0251(18)
C12 0.0360(13) 0.0657(17) 0.0415(14) 0.0042(12) -0.0071(11) -0.0121(12)
C13 0.0445(16) 0.083(2) 0.0478(16) 0.0069(15) 0.0002(12) -0.0065(14)
C16 0.0352(13) 0.0685(18) 0.0425(14) 0.0044(12) -0.0097(11) -0.0072(12)
C17 0.0361(13) 0.0653(18) 0.0404(14) 0.0036(12) -0.0076(11) -0.0060(12)
C18 0.0392(14) 0.0717(19) 0.0418(14) 0.0014(13) -0.0092(11) -0.0084(13)
C19 0.0459(16) 0.113(3) 0.0540(18) -0.0033(18) -0.0201(14) -0.0131(17)
C20 0.0361(13) 0.0703(19) 0.0419(14) 0.0021(13) -0.0092(11) -0.0037(12)
C21 0.0386(13) 0.0631(18) 0.0426(14) 0.0023(13) -0.0076(11) -0.0063(12)
C22 0.0398(14) 0.0567(17) 0.0414(14) 0.0042(12) -0.0060(11) -0.0074(12)
C23 0.0442(15) 0.085(2) 0.0387(15) -0.0019(14) -0.0050(12) -0.0083(14)
C24 0.0437(15) 0.077(2) 0.0466(16) -0.0009(14) -0.0118(12) -0.0110(14)
C25 0.0402(14) 0.0505(16) 0.0483(15) 0.0012(12) -0.0045(11) -0.0070(12)
C26 0.0474(15) 0.071(2) 0.0466(16) -0.0139(14) -0.0024(12) -0.0114(14)
C27 0.0444(15) 0.070(2) 0.0517(16) -0.0092(14) -0.0084(12) -0.0134(14)
C28 0.0426(15) 0.0626(19) 0.0530(17) -0.0036(14) -0.0041(13) -0.0098(13)
C29 0.0426(14) 0.0619(17) 0.0464(15) 0.0043(13) -0.0116(12) -0.0075(13)
C30 0.0530(16) 0.0622(18) 0.0483(16) 0.0030(13) -0.0195(13) -0.0003(13)
C31 0.0608(19) 0.078(2) 0.066(2) -0.0050(17) -0.0211(16) 0.0067(16)
C32 0.083(2) 0.079(2) 0.083(3) -0.016(2) -0.036(2) 0.0214(19)
C33 0.106(3) 0.060(2) 0.103(3) -0.011(2) -0.051(2) 0.012(2)
C34 0.088(2) 0.061(2) 0.093(3) -0.0002(18) -0.045(2) -0.0057(18)
C35 0.0647(18) 0.0577(17) 0.0564(17) 0.0067(14) -0.0284(15) -0.0086(14)
C36 0.0426(14) 0.0601(17) 0.0495(16) 0.0050(13) -0.0122(12) -0.0097(12)
C37 0.0464(16) 0.068(2) 0.073(2) -0.0054(17) -0.0044(15) -0.0096(14)
C38 0.0449(17) 0.091(3) 0.085(3) -0.006(2) -0.0052(16) -0.0079(17)
C39 0.0457(18) 0.098(3) 0.084(3) 0.009(2) -0.0090(17) -0.0210(18)
C40 0.0605(19) 0.077(2) 0.075(2) 0.0130(18) -0.0224(17) -0.0252(17)
C41 0.0529(16) 0.0636(18) 0.0495(16) 0.0099(13) -0.0197(13) -0.0132(13)
F1 0.184(3) 0.1060(19) 0.0480(12) -0.0070(12) 0.0034(15) 0.0023(18)
F2 0.0459(11) 0.163(2) 0.1131(19) 0.0663(17) -0.0128(11) -0.0345(13)
C14 0.065(2) 0.095(2) 0.0520(18) 0.0224(17) -0.0067(15) -0.0056(17)
F3 0.095(3) 0.253(7) 0.050(2) -0.018(3) -0.029(2) 0.018(4)
F4 0.090(3) 0.137(4) 0.101(5) 0.067(3) 0.008(3) -0.005(3)
F3' 0.101(6) 0.121(6) 0.043(3) 0.027(3) 0.002(3) 0.015(4)
F4' 0.097(4) 0.069(4) 0.095(5) 0.012(3) 0.007(4) -0.027(3)
C15 0.0605(19) 0.096(2) 0.0546(18) 0.0153(17) -0.0109(15) 0.0140(17)
F5 0.041(2) 0.274(7) 0.076(3) 0.058(4) -0.017(2) 0.006(3)
F6 0.256(9) 0.108(4) 0.066(3) 0.002(2) 0.005(4) 0.097(4)
F5' 0.060(3) 0.138(7) 0.041(4) 0.013(3) 0.018(2) 0.058(3)
F6' 0.090(4) 0.066(3) 0.066(4) 0.007(3) 0.001(3) 0.020(3)
N1 0.0400(13) 0.0770(18) 0.0545(15) -0.0048(13) -0.0028(11) -0.0134(12)
N2 0.0395(12) 0.0695(16) 0.0597(15) -0.0043(13) -0.0039(11) -0.0119(12)
S1 0.0821(6) 0.0683(6) 0.0749(6) 0.0127(5) -0.0298(5) -0.0081(5)
S2 0.0446(4) 0.0925(6) 0.0387(4) 0.0030(4) -0.0091(3) -0.0108(4)

loop_
_atom_type_symbol
_atom_type_description
_atom_type_scat_dispersion_real
_atom_type_scat_dispersion_imag
_atom_type_scat_source
C C 0.0033 0.0016 'International Tables Vol C Tables 4.2.6.8 and 6.1.1.4'
H H 0.0000 0.0000 'International Tables Vol C Tables 4.2.6.8 and 6.1.1.4'
N N 0.0061 0.0033 'International Tables Vol C Tables 4.2.6.8 and 6.1.1.4'
F F 0.0171 0.0103 'International Tables Vol C Tables 4.2.6.8 and 6.1.1.4'
S S 0.1246 0.1234 'International Tables Vol C Tables 4.2.6.8 and 6.1.1.4'

loop_
_geom_angle_atom_site_label_1
_geom_angle_atom_site_label_2
_geom_angle_atom_site_label_3
_geom_angle
_geom_angle_site_symmetry_1
_geom_angle_site_symmetry_3
C2 C1 C6 120.2(5) . .
C2 C1 H1B 119.9 . .
C6 C1 H1B 119.9 . .
C1 C2 C3 120.4(7) . .
C1 C2 H2B 119.8 . .
C3 C2 H2B 119.8 . .
C4 C3 C2 120.8(6) . .
C4 C3 H3A 119.6 . .
C2 C3 H3A 119.6 . .
C3 C4 C5 117.9(4) . .
C3 C4 C7 120.8(4) . .
C5 C4 C7 121.3(4) . .
C4 C5 C6 120.8(6) . .
C4 C5 H5A 119.6 . .
C6 C5 H5A 119.6 . .
C1 C6 C5 119.9(6) . .
C1 C6 H6A 120.0 . .
C5 C6 H6A 120.0 . .
C8 C7 C4 128.5(4) . .
C8 C7 S1 110.2(2) . .
C4 C7 S1 121.3(3) . .
C7 C8 C9 113.6(3) . .
C7 C8 H8A 123.2 . .
C9 C8 H8A 123.2 . .
C10 C9 C8 112.4(3) . .
C10 C9 C12 123.7(3) . .
C8 C9 C12 123.9(3) . .
C9 C10 C11 129.1(3) . .
C9 C10 S1 110.6(2) . .
C11 C10 S1 120.3(2) . .
C10 C11 H11A 109.5 . .
C10 C11 H11B 109.5 . .
H11A C11 H11B 109.5 . .
C10 C11 H11C 109.5 . .
H11A C11 H11C 109.5 . .
H11B C11 H11C 109.5 . .
C16 C12 C9 128.3(2) . .
C16 C12 C13 111.1(2) . .
C9 C12 C13 120.6(2) . .
F1 C13 F2 106.0(3) . .
F1 C13 C14 111.4(3) . .
F2 C13 C14 108.8(2) . .
F1 C13 C12 113.1(3) . .
F2 C13 C12 112.3(3) . .
C14 C13 C12 105.3(2) . .
C12 C16 C17 128.7(2) . .
C12 C16 C15 108.8(2) . .
C17 C16 C15 122.5(2) . .
C18 C17 C20 112.7(2) . .
C18 C17 C16 123.8(2) . .
C20 C17 C16 123.5(2) . .
C17 C18 C19 130.0(3) . .
C17 C18 S2 110.6(2) . .
C19 C18 S2 119.5(2) . .
C18 C19 H19A 109.5 . .
C18 C19 H19B 109.5 . .
H19A C19 H19B 109.5 . .
C18 C19 H19C 109.5 . .
H19A C19 H19C 109.5 . .
H19B C19 H19C 109.5 . .
C21 C20 C17 113.6(3) . .
C21 C20 H20A 123.2 . .
C17 C20 H20A 123.2 . .
C20 C21 C22 128.9(3) . .
C20 C21 S2 110.0(2) . .
C22 C21 S2 121.1(2) . .
C23 C22 C27 118.5(3) . .
C23 C22 C21 120.2(3) . .
C27 C22 C21 121.3(3) . .
C24 C23 C22 121.1(3) . .
C24 C23 H23A 119.5 . .
C22 C23 H23A 119.5 . .
C23 C24 C25 120.5(3) . .
C23 C24 H24A 119.8 . .
C25 C24 H24A 119.8 . .
C26 C25 C24 118.5(3) . .
C26 C25 C28 119.9(3) . .
C24 C25 C28 121.5(3) . .
C27 C26 C25 121.1(3) . .
C27 C26 H26A 119.5 . .
C25 C26 H26A 119.5 . .
C26 C27 C22 120.3(3) . .
C26 C27 H27A 119.8 . .
C22 C27 H27A 119.8 . .
N1 C28 C25 121.7(3) . .
N1 C28 H28A 119.2 . .
C25 C28 H28A 119.2 . .
N2 C29 C30 132.9(3) . .
N2 C29 C36 120.8(3) . .
C30 C29 C36 106.3(3) . .
C31 C30 C35 120.1(3) . .
C31 C30 C29 131.8(3) . .
C35 C30 C29 108.1(3) . .
C32 C31 C30 118.4(4) . .
C32 C31 H31A 120.8 . .
C30 C31 H31A 120.8 . .
C33 C32 C31 120.9(4) . .
C33 C32 H32A 119.6 . .
C31 C32 H32A 119.6 . .
C32 C33 C34 121.2(4) . .
C32 C33 H33A 119.4 . .
C34 C33 H33A 119.4 . .
C35 C34 C33 118.6(4) . .
C35 C34 H34A 120.7 . .
C33 C34 H34A 120.7 . .
C34 C35 C30 120.9(3) . .
C34 C35 C41 130.4(3) . .
C30 C35 C41 108.7(3) . .
C37 C36 C41 121.2(3) . .
C37 C36 C29 130.2(3) . .
C41 C36 C29 108.5(3) . .
C36 C37 C38 117.9(3) . .
C36 C37 H37A 121.0 . .
C38 C37 H37A 121.0 . .
C39 C38 C37 121.1(4) . .
C39 C38 H38A 119.4 . .
C37 C38 H38A 119.4 . .
C38 C39 C40 121.5(3) . .
C38 C39 H39A 119.3 . .
C40 C39 H39A 119.3 . .
C39 C40 C41 118.3(3) . .
C39 C40 H40A 120.8 . .
C41 C40 H40A 120.8 . .
C40 C41 C36 119.9(3) . .
C40 C41 C35 131.7(3) . .
C36 C41 C35 108.3(3) . .
F4 C14 F3 101.3(3) . .
F3' C14 F4' 101.6(3) . .
F3' C14 C15 125.9(4) . .
F4 C14 C15 121.3(3) . .
F3 C14 C15 100.0(3) . .
F4' C14 C15 90.5(4) . .
F3' C14 C13 119.8(3) . .
F4 C14 C13 118.6(3) . .
F3 C14 C13 105.9(3) . .
F4' C14 C13 105.4(3) . .
C15 C14 C13 106.6(2) . .
F5 C15 F6 100.1(3) . .
F5' C15 F6' 99.3(3) . .
F5' C15 C14 125.8(3) . .
F5 C15 C14 102.4(3) . .
F6 C15 C14 122.0(4) . .
F6' C15 C14 91.6(3) . .
F5' C15 C16 118.8(3) . .
F5 C15 C16 108.4(3) . .
F6 C15 C16 114.1(3) . .
F6' C15 C16 106.5(3) . .
C14 C15 C16 108.1(2) . .
C28 N1 N2 114.2(3) . .
C29 N2 N1 114.3(3) . .
C10 S1 C7 93.14(16) . .
C18 S2 C21 93.11(13) . .

loop_
_geom_bond_atom_site_label_1
_geom_bond_atom_site_label_2
_geom_bond_distance
_geom_bond_site_symmetry_2
C1 C2 1.352(9) .
C1 C6 1.365(9) .
C1 H1B 0.9300 .
C2 C3 1.391(6) .
C2 H2B 0.9300 .
C3 C4 1.376(6) .
C3 H3A 0.9300 .
C4 C5 1.388(6) .
C4 C7 1.474(5) .
C5 C6 1.389(7) .
C5 H5A 0.9300 .
C6 H6A 0.9300 .
C7 C8 1.359(5) .
C7 S1 1.722(4) .
C8 C9 1.427(4) .
C8 H8A 0.9300 .
C9 C10 1.371(4) .
C9 C12 1.462(4) .
C10 C11 1.500(4) .
C10 S1 1.715(3) .
C11 H11A 0.9600 .
C11 H11B 0.9600 .
C11 H11C 0.9600 .
C12 C16 1.353(4) .
C12 C13 1.507(4) .
C13 F1 1.325(4) .
C13 F2 1.335(4) .
C13 C14 1.484(4) .
C16 C17 1.463(4) .
C16 C15 1.480(3) .
C17 C18 1.369(4) .
C17 C20 1.427(4) .
C18 C19 1.499(4) .
C18 S2 1.719(3) .
C19 H19A 0.9600 .
C19 H19B 0.9600 .
C19 H19C 0.9600 .
C20 C21 1.363(4) .
C20 H20A 0.9300 .
C21 C22 1.470(4) .
C21 S2 1.726(3) .
C22 C23 1.384(4) .
C22 C27 1.391(4) .
C23 C24 1.380(4) .
C23 H23A 0.9300 .
C24 C25 1.390(4) .
C24 H24A 0.9300 .
C25 C26 1.384(4) .
C25 C28 1.467(4) .
C26 C27 1.383(4) .
C26 H26A 0.9300 .
C27 H27A 0.9300 .
C28 N1 1.255(4) .
C28 H28A 0.9300 .
C29 N2 1.285(4) .
C29 C30 1.480(4) .
C29 C36 1.480(4) .
C30 C31 1.392(4) .
C30 C35 1.402(4) .
C31 C32 1.389(5) .
C31 H31A 0.9300 .
C32 C33 1.380(6) .
C32 H32A 0.9300 .
C33 C34 1.381(6) .
C33 H33A 0.9300 .
C34 C35 1.379(5) .
C34 H34A 0.9300 .
C35 C41 1.479(4) .
C36 C37 1.376(4) .
C36 C41 1.397(4) .
C37 C38 1.392(4) .
C37 H37A 0.9300 .
C38 C39 1.360(5) .
C38 H38A 0.9300 .
C39 C40 1.384(5) .
C39 H39A 0.9300 .
C40 C41 1.387(4) .
C40 H40A 0.9300 .
C14 F3' 1.306(3) .
C14 F4 1.320(3) .
C14 F3 1.408(3) .
C14 F4' 1.415(3) .
C14 C15 1.476(3) .
C15 F5' 1.317(3) .
C15 F5 1.389(3) .
C15 F6 1.402(3) .
C15 F6' 1.422(3) .
N1 N2 1.400(3) .

loop_
_geom_hbond_atom_site_label_D
_geom_hbond_atom_site_label_H
_geom_hbond_atom_site_label_A
_geom_hbond_distance_DH
_geom_hbond_distance_HA
_geom_hbond_distance_DA
_geom_hbond_angle_DHA
_geom_hbond_site_symmetry_A
C28 H28A F3' 0.93 2.49 3.403(6) 167.9 1_456
C28 H28A F3 0.93 2.53 3.445(5) 167.6 1_456
C8 H8A F4' 0.93 2.67 3.410(5) 136.8 2_765
C28 H28A F3' 0.93 2.49 3.403(6) 167.9 1_456
C28 H28A F3 0.93 2.53 3.445(5) 167.6 1_456
C19 H19B N1 0.96 2.86 3.546(4) 128.8 1_655
C8 H8A F4' 0.93 2.67 3.410(5) 136.8 2_765
C28 H28A F3' 0.93 2.49 3.403(6) 167.9 1_456
C28 H28A F3 0.93 2.53 3.445(5) 167.6 1_456
C19 H19B N1 0.96 2.86 3.546(4) 128.8 1_655
C8 H8A F4' 0.93 2.67 3.410(5) 136.8 2_765
C8 H8A F2 0.93 2.64 3.138(4) 114.0 .
C28 H28A F3' 0.93 2.49 3.403(6) 167.9 1_456
C28 H28A F3 0.93 2.53 3.445(5) 167.6 1_456
C19 H19B N1 0.96 2.86 3.546(4) 128.8 1_655
C8 H8A F4' 0.93 2.67 3.410(5) 136.8 2_765
C8 H8A F2 0.93 2.64 3.138(4) 114.0 .
C19 H19B N1 0.96 2.86 3.546(4) 128.8 1_655
C8 H8A F4' 0.93 2.67 3.410(5) 136.8 2_765
C8 H8A F2 0.93 2.64 3.138(4) 114.0 .
C28 H28A F3' 0.93 2.49 3.403(6) 167.9 1_456
C28 H28A F3 0.93 2.53 3.445(5) 167.6 1_456
C19 H19B N1 0.96 2.86 3.546(4) 128.8 1_655
C8 H8A F4' 0.93 2.67 3.410(5) 136.8 2_765
C8 H8A F2 0.93 2.64 3.138(4) 114.0 .
C28 H28A F3' 0.93 2.49 3.403(6) 167.9 1_456
C28 H28A F3 0.93 2.53 3.445(5) 167.6 1_456
C28 H28A F3 0.93 2.53 3.445(5) 167.6 1_456
C28 H28A F3' 0.93 2.49 3.403(6) 167.9 1_456
C8 H8A F2 0.93 2.64 3.138(4) 114.0 .
C8 H8A F4' 0.93 2.67 3.410(5) 136.8 2_765
C19 H19B N1 0.96 2.86 3.546(4) 128.8 1_655

loop_
_geom_torsion_atom_site_label_1
_geom_torsion_atom_site_label_2
_geom_torsion_atom_site_label_3
_geom_torsion_atom_site_label_4
_geom_torsion
_geom_torsion_site_symmetry_1
_geom_torsion_site_symmetry_2
_geom_torsion_site_symmetry_3
_geom_torsion_site_symmetry_4
C6 C1 C2 C3 0.4(10) . . . .
C1 C2 C3 C4 1.2(9) . . . .
C2 C3 C4 C5 -1.8(8) . . . .
C2 C3 C4 C7 -179.6(5) . . . .
C3 C4 C5 C6 1.0(7) . . . .
C7 C4 C5 C6 178.7(4) . . . .
C2 C1 C6 C5 -1.2(10) . . . .
C4 C5 C6 C1 0.5(9) . . . .
C3 C4 C7 C8 2.5(6) . . . .
C5 C4 C7 C8 -175.1(4) . . . .
C3 C4 C7 S1 -176.8(3) . . . .
C5 C4 C7 S1 5.5(5) . . . .
C4 C7 C8 C9 -177.2(3) . . . .
S1 C7 C8 C9 2.2(4) . . . .
C7 C8 C9 C10 -2.3(4) . . . .
C7 C8 C9 C12 177.5(3) . . . .
C8 C9 C10 C11 -177.5(3) . . . .
C12 C9 C10 C11 2.6(5) . . . .
C8 C9 C10 S1 1.3(3) . . . .
C12 C9 C10 S1 -178.5(2) . . . .
C10 C9 C12 C16 50.8(5) . . . .
C8 C9 C12 C16 -129.0(3) . . . .
C10 C9 C12 C13 -128.3(3) . . . .
C8 C9 C12 C13 51.9(4) . . . .
C16 C12 C13 F1 -126.7(3) . . . .
C9 C12 C13 F1 52.6(4) . . . .
C16 C12 C13 F2 113.5(3) . . . .
C9 C12 C13 F2 -67.3(4) . . . .
C16 C12 C13 C14 -4.8(3) . . . .
C9 C12 C13 C14 174.4(3) . . . .
C9 C12 C16 C17 7.3(5) . . . .
C13 C12 C16 C17 -173.5(3) . . . .
C9 C12 C16 C15 -174.5(3) . . . .
C13 C12 C16 C15 4.6(3) . . . .
C12 C16 C17 C18 48.6(5) . . . .
C15 C16 C17 C18 -129.3(3) . . . .
C12 C16 C17 C20 -131.9(3) . . . .
C15 C16 C17 C20 50.2(4) . . . .
C20 C17 C18 C19 -177.5(3) . . . .
C16 C17 C18 C19 2.1(6) . . . .
C20 C17 C18 S2 0.6(4) . . . .
C16 C17 C18 S2 -179.9(2) . . . .
C18 C17 C20 C21 -1.1(4) . . . .
C16 C17 C20 C21 179.3(3) . . . .
C17 C20 C21 C22 -179.2(3) . . . .
C17 C20 C21 S2 1.2(3) . . . .
C20 C21 C22 C23 26.6(5) . . . .
S2 C21 C22 C23 -153.7(3) . . . .
C20 C21 C22 C27 -154.1(3) . . . .
S2 C21 C22 C27 25.6(4) . . . .
C27 C22 C23 C24 1.2(5) . . . .
C21 C22 C23 C24 -179.5(3) . . . .
C22 C23 C24 C25 -0.3(5) . . . .
C23 C24 C25 C26 -0.6(5) . . . .
C23 C24 C25 C28 178.7(3) . . . .
C24 C25 C26 C27 0.7(5) . . . .
C28 C25 C26 C27 -178.6(3) . . . .
C25 C26 C27 C22 0.2(5) . . . .
C23 C22 C27 C26 -1.1(5) . . . .
C21 C22 C27 C26 179.6(3) . . . .
C26 C25 C28 N1 -174.3(3) . . . .
C24 C25 C28 N1 6.4(5) . . . .
N2 C29 C30 C31 2.4(6) . . . .
C36 C29 C30 C31 -177.4(3) . . . .
N2 C29 C30 C35 179.2(3) . . . .
C36 C29 C30 C35 -0.5(3) . . . .
C35 C30 C31 C32 0.7(5) . . . .
C29 C30 C31 C32 177.2(3) . . . .
C30 C31 C32 C33 -0.6(6) . . . .
C31 C32 C33 C34 0.4(6) . . . .
C32 C33 C34 C35 -0.2(6) . . . .
C33 C34 C35 C30 0.3(5) . . . .
C33 C34 C35 C41 -178.3(3) . . . .
C31 C30 C35 C34 -0.6(5) . . . .
C29 C30 C35 C34 -177.8(3) . . . .
C31 C30 C35 C41 178.3(3) . . . .
C29 C30 C35 C41 1.1(3) . . . .
N2 C29 C36 C37 0.9(5) . . . .
C30 C29 C36 C37 -179.3(3) . . . .
N2 C29 C36 C41 180.0(3) . . . .
C30 C29 C36 C41 -0.2(3) . . . .
C41 C36 C37 C38 -0.2(5) . . . .
C29 C36 C37 C38 178.8(3) . . . .
C36 C37 C38 C39 0.1(6) . . . .
C37 C38 C39 C40 0.0(7) . . . .
C38 C39 C40 C41 -0.1(6) . . . .
C39 C40 C41 C36 0.0(5) . . . .
C39 C40 C41 C35 -179.9(3) . . . .
C37 C36 C41 C40 0.1(5) . . . .
C29 C36 C41 C40 -179.1(3) . . . .
C37 C36 C41 C35 -180.0(3) . . . .
C29 C36 C41 C35 0.9(3) . . . .
C34 C35 C41 C40 -2.6(6) . . . .
C30 C35 C41 C40 178.7(3) . . . .
C34 C35 C41 C36 177.5(3) . . . .
C30 C35 C41 C36 -1.2(3) . . . .
F1 C13 C14 F3' -25.4(5) . . . .
F2 C13 C14 F3' 91.1(5) . . . .
C12 C13 C14 F3' -148.3(5) . . . .
F1 C13 C14 F4 -92.8(4) . . . .
F2 C13 C14 F4 23.6(5) . . . .
C12 C13 C14 F4 144.2(4) . . . .
F1 C13 C14 F3 19.9(4) . . . .
F2 C13 C14 F3 136.4(3) . . . .
C12 C13 C14 F3 -103.0(3) . . . .
F1 C13 C14 F4' -138.9(4) . . . .
F2 C13 C14 F4' -22.4(4) . . . .
C12 C13 C14 F4' 98.2(4) . . . .
F1 C13 C14 C15 125.9(3) . . . .
F2 C13 C14 C15 -117.7(3) . . . .
C12 C13 C14 C15 2.9(3) . . . .
F3' C14 C15 F5' -0.7(6) . . . .
F4' C14 C15 F5' 104.1(5) . . . .
C13 C14 C15 F5' -149.7(5) . . . .
F4 C14 C15 F5 105.3(4) . . . .
F3 C14 C15 F5 -4.6(4) . . . .
C13 C14 C15 F5 -114.7(3) . . . .
F4 C14 C15 F6 -5.1(5) . . . .
F3 C14 C15 F6 -115.0(4) . . . .
C13 C14 C15 F6 134.9(4) . . . .
F3' C14 C15 F6' -103.4(5) . . . .
F4' C14 C15 F6' 1.3(4) . . . .
C13 C14 C15 F6' 107.6(3) . . . .
F3' C14 C15 C16 148.6(5) . . . .
F4 C14 C15 C16 -140.4(4) . . . .
F3 C14 C15 C16 109.7(3) . . . .
F4' C14 C15 C16 -106.7(4) . . . .
C13 C14 C15 C16 -0.4(3) . . . .
C12 C16 C15 F5' 149.2(4) . . . .
C17 C16 C15 F5' -32.6(5) . . . .
C12 C16 C15 F5 107.6(4) . . . .
C17 C16 C15 F5 -74.1(4) . . . .
C12 C16 C15 F6 -141.8(5) . . . .
C17 C16 C15 F6 36.5(5) . . . .
C12 C16 C15 F6' -100.0(4) . . . .
C17 C16 C15 F6' 78.3(4) . . . .
C12 C16 C15 C14 -2.6(3) . . . .
C17 C16 C15 C14 175.6(3) . . . .
C25 C28 N1 N2 -176.4(3) . . . .
C30 C29 N2 N1 3.7(5) . . . .
C36 C29 N2 N1 -176.5(3) . . . .
C28 N1 N2 C29 -140.0(3) . . . .
C9 C10 S1 C7 -0.1(3) . . . .
C11 C10 S1 C7 178.9(3) . . . .
C8 C7 S1 C10 -1.2(3) . . . .
C4 C7 S1 C10 178.3(3) . . . .
C17 C18 S2 C21 0.1(3) . . . .
C19 C18 S2 C21 178.3(3) . . . .
C20 C21 S2 C18 -0.7(3) . . . .
C22 C21 S2 C18 179.6(3) . . . .
